data_4119201
loop_
_publ_author_name
'Adrian Y. Houghton'
'Virve A. Karttunen'
'Cheng Fan'
'Warren E. Piers'
'Heikki M. Tuononen'

_publ_section_title
;
 Mechanistic Studies on the Metal-Free Activation of Dihydrogen by
 Antiaromatic Pentarylboroles
;
_journal_name_full 'Journal of the American Chemical Society'
_journal_page_first 941
_journal_page_last 947
_journal_paper_doi 10.1021/ja311842r
_journal_volume 135
_journal_year 2013
_chemical_formula_moiety 'C40 H31 B O'
_chemical_formula_sum 'C40 H31 B O'
_chemical_formula_weight 538.46
_chemical_name_common phenoxy(phenyl)(butadienyl)borane
_chemical_name_systematic
;
 phenoxy(phenyl)((1E,3E)-1,2,3,4-tetraphenylbuta-1,3-dienyl)borane
;
_space_group_IT_number 14
_symmetry_cell_setting monoclinic
_symmetry_space_group_name_Hall '-P 2ybc'
_symmetry_space_group_name_H-M 'P 1 21/c 1'
_atom_sites_solution_hydrogens geom
_atom_sites_solution_primary direct
_atom_sites_solution_secondary difmap
_audit_creation_method SHELXL-97
_cell_angle_alpha 90.000
_cell_angle_beta 119.088(2)
_cell_angle_gamma 90.000
_cell_formula_units_Z 4
_cell_length_a 11.9170(3)
_cell_length_b 19.6110(3)
_cell_length_c 14.2740(4)
_cell_measurement_reflns_used 12909
_cell_measurement_temperature 173(2)
_cell_measurement_theta_max 27.48
_cell_measurement_theta_min 1.00
_cell_volume 2915.15(13)
_computing_cell_refinement 'HKL DENZO (Otwinowski & Minor, 1997)'
_computing_data_collection 'COLLECT (Hooft, 1998)'
_computing_data_reduction 'SCALEPACK (Otwinowski & Minor, 1997)'
_computing_molecular_graphics 'ORTEP-3 for Windows (Farrugia, 1997)'
_computing_publication_material 'Wingx v1.80'
_computing_structure_refinement 'SHELXL-97 (Sheldrick, 2008)'
_computing_structure_solution 'SHELXL-97 (Sheldrick, 2008)'
_diffrn_ambient_temperature 173(2)
_diffrn_measured_fraction_theta_full 0.994
_diffrn_measured_fraction_theta_max 0.994
_diffrn_measurement_device_type 'Nonius APEX CCD'
_diffrn_radiation_monochromator graphite
_diffrn_radiation_source 'fine-focus sealed tube'
_diffrn_radiation_type MoK\a
_diffrn_radiation_wavelength 0.71073
_diffrn_reflns_av_R_equivalents 0.0455
_diffrn_reflns_av_sigmaI/netI 0.0446
_diffrn_reflns_limit_h_max 15
_diffrn_reflns_limit_h_min -15
_diffrn_reflns_limit_k_max 25
_diffrn_reflns_limit_k_min -20
_diffrn_reflns_limit_l_max 18
_diffrn_reflns_limit_l_min -15
_diffrn_reflns_number 17174
_diffrn_reflns_theta_full 27.52
_diffrn_reflns_theta_max 27.52
_diffrn_reflns_theta_min 1.93
_diffrn_standards_interval_count 0
_diffrn_standards_interval_time 0
_diffrn_standards_number 0
_exptl_absorpt_coefficient_mu 0.071
_exptl_absorpt_correction_T_max 0.8514
_exptl_absorpt_correction_T_min 0.5561
_exptl_absorpt_correction_type multi-scan
_exptl_absorpt_process_details 'SORTAV: (Blessing, 1997)'
_exptl_crystal_colour yellow
_exptl_crystal_density_diffrn 1.227
_exptl_crystal_description block
_exptl_crystal_F_000 1136
_exptl_crystal_size_max 0.20
_exptl_crystal_size_mid 0.20
_exptl_crystal_size_min 0.16
_refine_diff_density_max 0.249
_refine_diff_density_min -0.251
_refine_diff_density_rms 0.058
_refine_ls_extinction_method none
_refine_ls_goodness_of_fit_ref 1.161
_refine_ls_hydrogen_treatment mixed
_refine_ls_matrix_type full
_refine_ls_number_parameters 495
_refine_ls_number_reflns 6669
_refine_ls_number_restraints 0
_refine_ls_restrained_S_all 1.161
_refine_ls_R_factor_all 0.0838
_refine_ls_R_factor_gt 0.0587
_refine_ls_shift/su_max 0.000
_refine_ls_shift/su_mean 0.000
_refine_ls_structure_factor_coef Fsqd
_refine_ls_weighting_details 'calc w=1/[\s^2^(Fo^2^)+(0.0478P)^2^+1.4424P] where P=(Fo^2^+2Fc^2^)/3'
_refine_ls_weighting_scheme calc
_refine_ls_wR_factor_gt 0.1354
_refine_ls_wR_factor_ref 0.1506
_reflns_number_gt 5099
_reflns_number_total 6669
_reflns_threshold_expression >2\s(I)
_cod_data_source_file ja311842r_si_001.cif
_cod_data_source_block ah1206
_cod_original_cell_volume 2915.15(12)
_cod_database_code 4119201

loop_
_symmetry_equiv_pos_as_xyz
'x, y, z'
'-x, y+1/2, -z+1/2'
'-x, -y, -z'
'x, -y-1/2, z-1/2'

loop_
_atom_site_label
_atom_site_type_symbol
_atom_site_fract_x
_atom_site_fract_y
_atom_site_fract_z
_atom_site_U_iso_or_equiv
_atom_site_adp_type
_atom_site_occupancy
_atom_site_symmetry_multiplicity
_atom_site_calc_flag
_atom_site_refinement_flags
O1 O 0.70264(14) 0.25425(7) 0.26939(11) 0.0352(3) Uani 1 1 d .
C2 C 0.78765(18) 0.18454(9) 0.50616(14) 0.0269(4) Uani 1 1 d .
C3 C 0.91269(18) 0.21285(9) 0.52527(14) 0.0278(4) Uani 1 1 d .
C1 C 0.67708(18) 0.21385(9) 0.43032(14) 0.0272(4) Uani 1 1 d .
C17 C 0.54876(18) 0.19814(9) 0.41876(15) 0.0280(4) Uani 1 1 d .
C4 C 0.92360(19) 0.28105(10) 0.51707(15) 0.0296(4) Uani 1 1 d .
C29 C 1.02206(18) 0.16522(10) 0.55572(15) 0.0293(4) Uani 1 1 d .
C35 C 1.02552(18) 0.32042(10) 0.51186(15) 0.0308(4) Uani 1 1 d .
C18 C 0.5293(2) 0.19628(10) 0.50740(16) 0.0319(4) Uani 1 1 d .
C28 C 0.70374(19) 0.06989(10) 0.52117(17) 0.0323(4) Uani 1 1 d .
C5 C 0.7534(2) 0.19390(10) 0.25507(15) 0.0319(4) Uani 1 1 d .
C10 C 0.8654(2) 0.19862(11) 0.24996(17) 0.0374(5) Uani 1 1 d .
C23 C 0.79013(18) 0.12353(9) 0.56945(15) 0.0283(4) Uani 1 1 d .
C33 C 1.1122(2) 0.06454(11) 0.52209(18) 0.0383(5) Uani 1 1 d .
C22 C 0.4423(2) 0.18820(10) 0.31770(17) 0.0339(4) Uani 1 1 d .
C19 C 0.4100(2) 0.18281(11) 0.49648(19) 0.0386(5) Uani 1 1 d .
C30 C 1.1404(2) 0.17797(11) 0.64609(17) 0.0373(5) Uani 1 1 d .
C6 C 0.6917(2) 0.13213(11) 0.24032(16) 0.0355(5) Uani 1 1 d .
C20 C 0.3063(2) 0.17054(11) 0.3960(2) 0.0421(5) Uani 1 1 d .
C11 C 0.62435(18) 0.34329(10) 0.34633(15) 0.0304(4) Uani 1 1 d .
C24 C 0.8814(2) 0.11670(11) 0.67717(16) 0.0330(4) Uani 1 1 d .
C14 C 0.5484(2) 0.47747(11) 0.35072(19) 0.0411(5) Uani 1 1 d .
C12 C 0.6146(2) 0.39068(10) 0.27017(17) 0.0348(4) Uani 1 1 d .
C34 C 1.00853(19) 0.10731(10) 0.49571(16) 0.0313(4) Uani 1 1 d .
B1 B 0.6734(2) 0.26879(11) 0.34874(17) 0.0299(5) Uani 1 1 d .
C9 C 0.9180(2) 0.14067(12) 0.23162(18) 0.0420(5) Uani 1 1 d .
C27 C 0.7072(2) 0.01296(11) 0.57912(19) 0.0384(5) Uani 1 1 d .
C36 C 1.0369(2) 0.38971(10) 0.53773(16) 0.0358(5) Uani 1 1 d .
H36 H 0.9821 0.4090 0.5596 0.043 Uiso 1 1 calc R
C40 C 1.1067(2) 0.29416(12) 0.47639(18) 0.0383(5) Uani 1 1 d .
C16 C 0.5957(2) 0.36540(11) 0.42542(17) 0.0373(5) Uani 1 1 d .
C31 C 1.2432(2) 0.13456(13) 0.67304(19) 0.0436(5) Uani 1 1 d .
C37 C 1.1279(2) 0.43003(12) 0.53139(18) 0.0421(5) Uani 1 1 d .
C13 C 0.5768(2) 0.45734(11) 0.27240(19) 0.0404(5) Uani 1 1 d .
C21 C 0.3233(2) 0.17351(11) 0.30754(19) 0.0404(5) Uani 1 1 d .
C7 C 0.7459(2) 0.07450(11) 0.22171(18) 0.0387(5) Uani 1 1 d .
C8 C 0.8577(2) 0.07857(12) 0.21702(17) 0.0408(5) Uani 1 1 d .
C32 C 1.2288(2) 0.07819(12) 0.61008(19) 0.0428(5) Uani 1 1 d .
C25 C 0.8839(2) 0.05948(11) 0.73508(17) 0.0392(5) Uani 1 1 d .
C26 C 0.7971(2) 0.00760(11) 0.68595(19) 0.0408(5) Uani 1 1 d .
C15 C 0.5580(2) 0.43179(12) 0.42738(19) 0.0452(6) Uani 1 1 d .
C39 C 1.1955(2) 0.33491(13) 0.4677(2) 0.0467(6) Uani 1 1 d .
C38 C 1.2069(2) 0.40291(12) 0.49590(19) 0.0468(6) Uani 1 1 d .
H4 H 1.2677 0.4302 0.4909 0.056 Uiso 1 1 calc R
H7 H 1.146(2) 0.2170(12) 0.6912(18) 0.038(6) Uiso 1 1 d .
H11 H 0.924(2) 0.0963(10) 0.4321(17) 0.034(6) Uiso 1 1 d .
H5 H 1.251(3) 0.3172(13) 0.444(2) 0.054(7) Uiso 1 1 d .
H6 H 1.100(2) 0.2468(12) 0.4542(18) 0.040(6) Uiso 1 1 d .
H8 H 1.325(3) 0.1454(13) 0.736(2) 0.053(7) Uiso 1 1 d .
H1 H 0.851(2) 0.3100(11) 0.5114(17) 0.039(6) Uiso 1 1 d .
H3 H 1.136(2) 0.4766(13) 0.5514(19) 0.048(7) Uiso 1 1 d .
H10 H 1.102(2) 0.0232(12) 0.4777(18) 0.040(6) Uiso 1 1 d .
H24 H 0.524(2) 0.5245(12) 0.3530(17) 0.038(6) Uiso 1 1 d .
H21 H 0.453(2) 0.1921(11) 0.2516(18) 0.038(6) Uiso 1 1 d .
H18 H 0.398(2) 0.1823(12) 0.560(2) 0.048(7) Uiso 1 1 d .
H30 H 0.998(2) 0.1438(12) 0.2298(18) 0.043(6) Uiso 1 1 d .
H19 H 0.222(2) 0.1601(12) 0.3903(18) 0.043(6) Uiso 1 1 d .
H29 H 0.894(2) 0.0382(12) 0.2039(18) 0.044(6) Uiso 1 1 d .
H20 H 0.252(2) 0.1660(12) 0.237(2) 0.045(6) Uiso 1 1 d .
H12 H 0.945(2) 0.1517(11) 0.7120(17) 0.035(6) Uiso 1 1 d .
H17 H 0.602(2) 0.2047(10) 0.5793(18) 0.034(6) Uiso 1 1 d .
H28 H 0.703(2) 0.0309(12) 0.2113(17) 0.038(6) Uiso 1 1 d .
H13 H 0.949(2) 0.0568(12) 0.811(2) 0.052(7) Uiso 1 1 d .
H27 H 0.610(2) 0.1303(12) 0.2442(18) 0.043(6) Uiso 1 1 d .
H26 H 0.640(2) 0.3776(11) 0.2156(18) 0.039(6) Uiso 1 1 d .
H25 H 0.576(2) 0.4891(13) 0.2209(19) 0.048(7) Uiso 1 1 d .
H23 H 0.535(2) 0.4462(12) 0.4836(18) 0.045(6) Uiso 1 1 d .
H16 H 0.640(2) 0.0732(11) 0.4449(18) 0.036(6) Uiso 1 1 d .
H31 H 0.908(2) 0.2435(13) 0.2628(19) 0.052(7) Uiso 1 1 d .
H9 H 1.303(2) 0.0484(13) 0.6287(19) 0.053(7) Uiso 1 1 d .
H22 H 0.602(2) 0.3334(12) 0.4824(19) 0.048(7) Uiso 1 1 d .
H14 H 0.800(2) -0.0341(14) 0.727(2) 0.056(7) Uiso 1 1 d .
H15 H 0.648(2) -0.0235(13) 0.545(2) 0.053(7) Uiso 1 1 d .

loop_
_atom_site_aniso_label
_atom_site_aniso_U_11
_atom_site_aniso_U_22
_atom_site_aniso_U_33
_atom_site_aniso_U_23
_atom_site_aniso_U_13
_atom_site_aniso_U_12
O1 0.0464(9) 0.0292(7) 0.0327(7) 0.0035(5) 0.0215(7) 0.0057(6)
C2 0.0258(9) 0.0279(9) 0.0262(9) -0.0022(7) 0.0119(7) 0.0004(7)
C3 0.0269(10) 0.0288(10) 0.0250(9) -0.0001(7) 0.0105(7) 0.0018(8)
C1 0.0269(9) 0.0277(9) 0.0268(9) -0.0028(7) 0.0130(8) -0.0003(7)
C17 0.0263(10) 0.0234(9) 0.0318(10) 0.0010(7) 0.0122(8) 0.0031(7)
C4 0.0273(10) 0.0314(10) 0.0272(9) -0.0017(7) 0.0109(8) 0.0001(8)
C29 0.0255(10) 0.0287(10) 0.0326(10) 0.0041(7) 0.0133(8) 0.0015(7)
C35 0.0268(10) 0.0314(10) 0.0287(10) 0.0010(7) 0.0091(8) -0.0014(8)
C18 0.0308(10) 0.0322(10) 0.0320(10) 0.0004(8) 0.0148(9) 0.0024(8)
C28 0.0302(10) 0.0306(10) 0.0348(11) 0.0001(8) 0.0147(9) 0.0026(8)
C5 0.0406(11) 0.0299(10) 0.0259(9) 0.0029(7) 0.0168(8) 0.0062(8)
C10 0.0434(12) 0.0367(12) 0.0362(11) 0.0009(9) 0.0227(10) -0.0025(10)
C23 0.0287(10) 0.0268(9) 0.0315(10) 0.0018(7) 0.0163(8) 0.0054(8)
C33 0.0380(12) 0.0316(11) 0.0493(13) 0.0033(9) 0.0245(10) 0.0050(9)
C22 0.0316(11) 0.0322(10) 0.0330(11) 0.0015(8) 0.0118(9) 0.0041(8)
C19 0.0372(12) 0.0381(12) 0.0470(13) 0.0036(9) 0.0256(10) 0.0034(9)
C30 0.0301(11) 0.0380(12) 0.0367(11) -0.0017(9) 0.0106(9) -0.0017(9)
C6 0.0344(11) 0.0351(11) 0.0372(11) -0.0060(8) 0.0177(9) -0.0014(9)
C20 0.0291(11) 0.0371(12) 0.0605(15) 0.0034(10) 0.0221(11) 0.0008(9)
C11 0.0248(9) 0.0298(10) 0.0318(10) -0.0012(8) 0.0100(8) 0.0019(8)
C24 0.0334(11) 0.0335(11) 0.0315(10) -0.0003(8) 0.0154(9) 0.0043(9)
C14 0.0330(11) 0.0263(11) 0.0564(14) -0.0035(9) 0.0156(10) 0.0042(9)
C12 0.0336(11) 0.0304(10) 0.0414(12) 0.0027(8) 0.0190(9) 0.0011(8)
C34 0.0278(10) 0.0316(10) 0.0339(10) 0.0007(8) 0.0146(8) 0.0000(8)
B1 0.0272(11) 0.0310(11) 0.0277(11) -0.0003(8) 0.0104(9) -0.0008(9)
C9 0.0398(13) 0.0524(14) 0.0399(12) 0.0016(10) 0.0242(10) 0.0056(10)
C27 0.0432(13) 0.0283(11) 0.0517(13) 0.0007(9) 0.0293(11) 0.0013(9)
C36 0.0384(11) 0.0318(11) 0.0334(10) 0.0011(8) 0.0144(9) 0.0008(9)
C40 0.0370(12) 0.0358(12) 0.0443(12) -0.0025(9) 0.0216(10) -0.0029(9)
C16 0.0408(12) 0.0338(11) 0.0362(11) 0.0003(9) 0.0179(9) 0.0054(9)
C31 0.0250(11) 0.0530(14) 0.0426(13) 0.0070(10) 0.0084(9) 0.0018(10)
C37 0.0451(13) 0.0308(12) 0.0405(12) -0.0004(9) 0.0131(10) -0.0086(10)
C13 0.0353(12) 0.0298(11) 0.0530(14) 0.0070(9) 0.0191(10) 0.0013(9)
C21 0.0265(11) 0.0353(11) 0.0449(13) 0.0001(9) 0.0059(9) 0.0019(9)
C7 0.0379(12) 0.0334(11) 0.0420(12) -0.0054(9) 0.0171(10) -0.0015(9)
C8 0.0441(13) 0.0391(12) 0.0387(12) -0.0037(9) 0.0198(10) 0.0086(10)
C32 0.0318(11) 0.0430(13) 0.0533(14) 0.0108(10) 0.0204(10) 0.0098(10)
C25 0.0435(13) 0.0431(12) 0.0327(11) 0.0073(9) 0.0199(10) 0.0114(10)
C26 0.0529(14) 0.0327(11) 0.0464(13) 0.0090(9) 0.0316(11) 0.0094(10)
C15 0.0472(14) 0.0426(13) 0.0446(13) -0.0064(10) 0.0213(11) 0.0086(10)
C39 0.0404(13) 0.0461(14) 0.0597(15) -0.0005(11) 0.0292(12) -0.0050(10)
C38 0.0395(13) 0.0442(13) 0.0533(14) 0.0022(10) 0.0197(11) -0.0136(10)

loop_
_atom_type_symbol
_atom_type_description
_atom_type_scat_dispersion_real
_atom_type_scat_dispersion_imag
_atom_type_scat_source
C C 0.0033 0.0016 'International Tables Vol C Tables 4.2.6.8 and 6.1.1.4'
H H 0.0000 0.0000 'International Tables Vol C Tables 4.2.6.8 and 6.1.1.4'
B B 0.0013 0.0007 'International Tables Vol C Tables 4.2.6.8 and 6.1.1.4'
O O 0.0106 0.0060 'International Tables Vol C Tables 4.2.6.8 and 6.1.1.4'

loop_
_geom_angle_atom_site_label_1
_geom_angle_atom_site_label_2
_geom_angle_atom_site_label_3
_geom_angle
B1 O1 C5 127.18(15)
C1 C2 C3 119.01(17)
C1 C2 C23 123.19(17)
C3 C2 C23 117.77(16)
C4 C3 C2 118.87(17)
C4 C3 C29 122.58(18)
C2 C3 C29 118.52(16)
C2 C1 C17 123.10(17)
C2 C1 B1 123.12(17)
C17 C1 B1 113.77(16)
C18 C17 C22 117.76(18)
C18 C17 C1 121.34(17)
C22 C17 C1 120.81(17)
C3 C4 C35 129.71(19)
C3 C4 H1 116.8(13)
C35 C4 H1 113.4(13)
C34 C29 C30 118.72(18)
C34 C29 C3 120.86(17)
C30 C29 C3 120.42(18)
C40 C35 C36 117.46(19)
C40 C35 C4 124.17(19)
C36 C35 C4 118.25(18)
C19 C18 C17 121.34(19)
C19 C18 H17 119.0(13)
C17 C18 H17 119.7(13)
C27 C28 C23 120.9(2)
C27 C28 H16 120.1(13)
C23 C28 H16 118.9(13)
C10 C5 C6 120.70(19)
C10 C5 O1 117.00(18)
C6 C5 O1 122.21(19)
C5 C10 C9 119.7(2)
C5 C10 H31 118.5(14)
C9 C10 H31 121.7(15)
C24 C23 C28 117.71(18)
C24 C23 C2 121.40(17)
C28 C23 C2 120.84(17)
C32 C33 C34 120.2(2)
C32 C33 H10 119.9(13)
C34 C33 H10 119.9(13)
C21 C22 C17 120.5(2)
C21 C22 H21 120.3(13)
C17 C22 H21 119.2(13)
C18 C19 C20 120.1(2)
C18 C19 H18 120.0(14)
C20 C19 H18 119.9(15)
C31 C30 C29 120.5(2)
C31 C30 H7 121.9(13)
C29 C30 H7 117.6(13)
C5 C6 C7 118.7(2)
C5 C6 H27 118.9(13)
C7 C6 H27 122.4(13)
C21 C20 C19 119.3(2)
C21 C20 H19 122.0(13)
C19 C20 H19 118.7(13)
C12 C11 C16 117.62(19)
C12 C11 B1 121.87(18)
C16 C11 B1 120.42(18)
C25 C24 C23 121.0(2)
C25 C24 H12 119.1(13)
C23 C24 H12 119.8(13)
C13 C14 C15 120.1(2)
C13 C14 H24 119.9(13)
C15 C14 H24 119.9(13)
C13 C12 C11 121.0(2)
C13 C12 H26 119.1(13)
C11 C12 H26 119.8(13)
C29 C34 C33 120.57(19)
C29 C34 H11 120.1(12)
C33 C34 H11 119.3(12)
O1 B1 C11 114.76(17)
O1 B1 C1 122.99(18)
C11 B1 C1 122.05(17)
C8 C9 C10 120.2(2)
C8 C9 H30 120.1(14)
C10 C9 H30 119.7(14)
C26 C27 C28 120.4(2)
C26 C27 H15 119.6(15)
C28 C27 H15 119.9(15)
C37 C36 C35 121.2(2)
C37 C36 H36 119.4
C35 C36 H36 119.4
C39 C40 C35 121.2(2)
C39 C40 H6 118.1(13)
C35 C40 H6 120.6(13)
C15 C16 C11 121.2(2)
C15 C16 H22 117.9(14)
C11 C16 H22 120.9(14)
C32 C31 C30 119.9(2)
C32 C31 H8 122.0(15)
C30 C31 H8 118.1(15)
C38 C37 C36 120.2(2)
C38 C37 H3 119.4(15)
C36 C37 H3 120.4(15)
C14 C13 C12 120.0(2)
C14 C13 H25 121.5(14)
C12 C13 H25 118.4(15)
C20 C21 C22 120.9(2)
C20 C21 H20 120.2(14)
C22 C21 H20 118.9(14)
C8 C7 C6 121.1(2)
C8 C7 H28 119.8(13)
C6 C7 H28 119.2(13)
C7 C8 C9 119.5(2)
C7 C8 H29 120.0(14)
C9 C8 H29 120.4(14)
C33 C32 C31 120.1(2)
C33 C32 H9 120.5(15)
C31 C32 H9 119.4(15)
C26 C25 C24 120.2(2)
C26 C25 H13 121.1(14)
C24 C25 H13 118.8(15)
C25 C26 C27 119.7(2)
C25 C26 H14 120.0(15)
C27 C26 H14 120.3(15)
C14 C15 C16 120.0(2)
C14 C15 H23 120.2(13)
C16 C15 H23 119.8(13)
C40 C39 C38 120.3(2)
C40 C39 H5 121.4(16)
C38 C39 H5 118.2(16)
C37 C38 C39 119.5(2)
C37 C38 H4 120.2
C39 C38 H4 120.2

loop_
_geom_bond_atom_site_label_1
_geom_bond_atom_site_label_2
_geom_bond_distance
O1 B1 1.367(3)
O1 C5 1.389(2)
C2 C1 1.361(3)
C2 C3 1.486(3)
C2 C23 1.491(3)
C3 C4 1.354(3)
C3 C29 1.486(3)
C1 C17 1.488(3)
C1 B1 1.571(3)
C17 C18 1.393(3)
C17 C22 1.396(3)
C4 C35 1.471(3)
C4 H1 1.00(2)
C29 C34 1.384(3)
C29 C30 1.395(3)
C35 C40 1.391(3)
C35 C36 1.397(3)
C18 C19 1.379(3)
C18 H17 0.98(2)
C28 C27 1.378(3)
C28 C23 1.397(3)
C28 H16 0.98(2)
C5 C10 1.375(3)
C5 C6 1.379(3)
C10 C9 1.383(3)
C10 H31 0.99(3)
C23 C24 1.393(3)
C33 C32 1.373(3)
C33 C34 1.385(3)
C33 H10 1.00(2)
C22 C21 1.384(3)
C22 H21 1.01(2)
C19 C20 1.385(3)
C19 H18 0.99(2)
C30 C31 1.384(3)
C30 H7 0.98(2)
C6 C7 1.390(3)
C6 H27 1.00(2)
C20 C21 1.373(3)
C20 H19 0.99(2)
C11 C12 1.392(3)
C11 C16 1.398(3)
C11 B1 1.568(3)
C24 C25 1.386(3)
C24 H12 0.97(2)
C14 C13 1.374(3)
C14 C15 1.375(3)
C14 H24 0.97(2)
C12 C13 1.388(3)
C12 H26 0.99(2)
C34 H11 1.00(2)
C9 C8 1.378(3)
C9 H30 0.96(2)
C27 C26 1.377(3)
C27 H15 0.96(3)
C36 C37 1.380(3)
C36 H36 0.9300
C40 C39 1.379(3)
C40 H6 0.97(2)
C16 C15 1.382(3)
C16 H22 1.00(2)
C31 C32 1.382(3)
C31 H8 0.97(3)
C37 C38 1.375(3)
C37 H3 0.95(2)
C13 H25 0.96(2)
C21 H20 0.96(2)
C7 C8 1.369(3)
C7 H28 0.97(2)
C8 H29 0.96(2)
C32 H9 0.98(3)
C25 C26 1.375(3)
C25 H13 0.98(3)
C26 H14 1.00(3)
C15 H23 1.01(2)
C39 C38 1.381(3)
C39 H5 0.94(3)
C38 H4 0.9300
